data_1513283
loop_
_publ_author_name
'Onishi, Naoya'
'Shiotsuki, Masashi'
'Sanda, Fumio'
'Masuda, Toshio'

_publ_section_title
;
 Polymerization of Phenylacetylenes with Rhodium Zwitterionic Complexes:
 Enhanced Catalytic Activity by \p-Acidic Diene Ligands
;
_journal_issue 12
_journal_name_full Macromolecules
_journal_page_first 4071
_journal_paper_doi 10.1021/ma900293t
_journal_volume 42
_journal_year 2009
_chemical_formula_moiety 'C40 H34 B F4 O Rh '
_chemical_formula_sum 'C40 H34 B F4 O Rh'
_chemical_formula_weight 720.42
_space_group_IT_number 2
_symmetry_cell_setting triclinic
_symmetry_Int_Tables_number 2
_symmetry_space_group_name_Hall '-P 1'
_symmetry_space_group_name_H-M 'P -1'
_cell_angle_alpha 73.261(15)
_cell_angle_beta 85.706(19)
_cell_angle_gamma 89.60(2)
_cell_formula_units_Z 2
_cell_length_a 10.066(6)
_cell_length_b 11.586(6)
_cell_length_c 13.911(8)
_cell_measurement_reflns_used 3021
_cell_measurement_temperature 143.15
_cell_measurement_theta_max 27.6
_cell_measurement_theta_min 3.1
_cell_volume 1549.1(15)
_computing_cell_refinement CrystalClear
_computing_data_collection CrystalClear
_computing_data_reduction CrystalStructure
_computing_publication_material 'CrystalStructure 3.7.0'
_computing_structure_refinement CRYSTALS
_computing_structure_solution SIR92
_diffrn_detector_area_resol_mean 7.31
_diffrn_measured_fraction_theta_full 0.929
_diffrn_measured_fraction_theta_max 0.929
_diffrn_measurement_device_type 'Rigaku Saturn'
_diffrn_measurement_method \w
_diffrn_radiation_type 'Mo K\a'
_diffrn_radiation_wavelength 0.71070
_diffrn_reflns_av_R_equivalents 0.031
_diffrn_reflns_limit_h_max 11
_diffrn_reflns_limit_h_min -13
_diffrn_reflns_limit_k_max 15
_diffrn_reflns_limit_k_min -15
_diffrn_reflns_limit_l_max 17
_diffrn_reflns_limit_l_min -18
_diffrn_reflns_number 11380
_diffrn_reflns_theta_full 27.54
_diffrn_reflns_theta_max 27.54
_exptl_absorpt_coefficient_mu 0.608
_exptl_absorpt_correction_T_max 0.886
_exptl_absorpt_correction_T_min 0.814
_exptl_absorpt_correction_type multi-scan
_exptl_absorpt_process_details 'Jacobson, R. (1998) Private communication'
_exptl_crystal_colour colorless
_exptl_crystal_density_diffrn 1.544
_exptl_crystal_density_method 'not measured'
_exptl_crystal_description prism
_exptl_crystal_F_000 736.00
_exptl_crystal_size_max 0.20
_exptl_crystal_size_mid 0.20
_exptl_crystal_size_min 0.20
_refine_diff_density_max 0.71
_refine_diff_density_min -0.58
_refine_ls_extinction_method none
_refine_ls_goodness_of_fit_ref 1.062
_refine_ls_hydrogen_treatment refall
_refine_ls_number_parameters 560
_refine_ls_number_reflns 9350
_refine_ls_R_factor_gt 0.0340
_refine_ls_shift/su_max 0.0000
_refine_ls_structure_factor_coef F
_refine_ls_weighting_details
;
    Chebychev polynomial with 3 parameters (Carruthers & Watkin, 1979)
    11.8768    -5.6665    7.2924
;
_refine_ls_weighting_scheme calc
_refine_ls_wR_factor_ref 0.0398
_reflns_number_gt 9253
_reflns_number_total 6621
_reflns_threshold_expression F^2^>2.0\s(F^2^)
_cod_data_source_file ma900293tsup1.cif
_cod_data_source_block '__Shiotsuki080318a'
_cod_original_cell_volume 1549.0(15)
_cod_original_formula_sum 'C40 H34 B F4 O Rh '
_cod_database_code 1513283

loop_
_symmetry_equiv_pos_site_id
_symmetry_equiv_pos_as_xyz
1 +X,+Y,+Z
2 -X,-Y,-Z

loop_
_atom_site_label
_atom_site_type_symbol
_atom_site_fract_x
_atom_site_fract_y
_atom_site_fract_z
_atom_site_U_iso_or_equiv
_atom_site_adp_type
_atom_site_occupancy
_atom_site_symmetry_multiplicity
_atom_site_calc_flag
Rh(1) Rh -0.18384(2) 0.188980(10) 0.650220(10) 0.01561(4) Uani 1.00 1 d
F(1) F -0.28011(13) 0.45773(12) 0.93731(10) 0.0283(3) Uani 1.00 1 d
F(2) F -0.47767(13) 0.39462(12) 1.08500(10) 0.0302(3) Uani 1.00 1 d
F(3) F -0.64270(12) 0.20464(12) 1.09944(10) 0.0297(3) Uani 1.00 1 d
F(4) F -0.61101(12) 0.07677(12) 0.96573(10) 0.0278(3) Uani 1.00 1 d
O(1) O 0.04664(18) 0.12115(16) 0.13848(14) 0.0391(5) Uani 1.00 1 d
C(1) C 0.0374(2) 0.19545(19) 0.57504(14) 0.0175(5) Uani 1.00 1 d
C(2) C -0.0187(2) 0.07591(19) 0.61044(16) 0.0192(5) Uani 1.00 1 d
C(3) C -0.1353(2) 0.0402(2) 0.57579(18) 0.0255(6) Uani 1.00 1 d
C(4) C -0.2095(2) 0.1258(2) 0.51078(18) 0.0274(6) Uani 1.00 1 d
C(5) C -0.1669(2) 0.2471(2) 0.48170(16) 0.0238(5) Uani 1.00 1 d
C(6) C -0.0433(2) 0.2795(2) 0.51053(14) 0.0194(5) Uani 1.00 1 d
C(7) C 0.1790(2) 0.32400(18) 0.67302(14) 0.0163(4) Uani 1.00 1 d
C(8) C 0.0850(2) 0.41625(19) 0.66632(14) 0.0195(5) Uani 1.00 1 d
C(9) C 0.0891(2) 0.4984(2) 0.72160(17) 0.0233(5) Uani 1.00 1 d
C(10) C 0.1882(2) 0.4929(2) 0.78663(17) 0.0236(5) Uani 1.00 1 d
C(11) C 0.2816(2) 0.4024(2) 0.79661(16) 0.0242(5) Uani 1.00 1 d
C(12) C 0.2756(2) 0.3203(2) 0.74157(16) 0.0210(5) Uani 1.00 1 d
C(13) C 0.2668(2) 0.11046(19) 0.65463(16) 0.0179(5) Uani 1.00 1 d
C(14) C 0.3726(2) 0.0659(2) 0.60531(16) 0.0202(5) Uani 1.00 1 d
C(15) C 0.4365(2) -0.0403(2) 0.64990(17) 0.0248(5) Uani 1.00 1 d
C(16) C 0.3952(2) -0.1089(2) 0.74624(18) 0.0265(6) Uani 1.00 1 d
C(17) C 0.2924(2) -0.0667(2) 0.79858(18) 0.0272(6) Uani 1.00 1 d
C(18) C 0.2303(2) 0.0408(2) 0.75336(17) 0.0246(5) Uani 1.00 1 d
C(19) C 0.2700(2) 0.30246(18) 0.49282(14) 0.0172(5) Uani 1.00 1 d
C(20) C 0.3912(2) 0.36140(19) 0.49369(16) 0.0189(5) Uani 1.00 1 d
C(21) C 0.4784(2) 0.4039(2) 0.40806(17) 0.0229(5) Uani 1.00 1 d
C(22) C 0.4451(2) 0.3922(2) 0.31674(17) 0.0249(5) Uani 1.00 1 d
C(23) C 0.3249(2) 0.3379(2) 0.31196(17) 0.0264(6) Uani 1.00 1 d
C(24) C 0.2399(2) 0.2941(2) 0.39866(17) 0.0217(5) Uani 1.00 1 d
C(25) C -0.2435(2) 0.10261(19) 0.80451(14) 0.0189(5) Uani 1.00 1 d
C(26) C -0.1586(2) 0.2001(2) 0.79756(14) 0.0183(5) Uani 1.00 1 d
C(27) C -0.2332(2) 0.3179(2) 0.78892(16) 0.0182(5) Uani 1.00 1 d
C(28) C -0.2961(2) 0.32653(19) 0.69059(16) 0.0191(5) Uani 1.00 1 d
C(29) C -0.3806(2) 0.2289(2) 0.69759(16) 0.0193(5) Uani 1.00 1 d
C(30) C -0.3910(2) 0.1366(2) 0.80197(16) 0.0190(5) Uani 1.00 1 d
C(31) C -0.4255(2) 0.19965(18) 0.88108(14) 0.0180(5) Uani 1.00 1 d
C(32) C -0.3411(2) 0.29784(18) 0.87398(14) 0.0176(5) Uani 1.00 1 d
C(33) C -0.3602(2) 0.36324(19) 0.94170(16) 0.0199(5) Uani 1.00 1 d
C(34) C -0.4614(2) 0.3319(2) 1.01820(14) 0.0220(5) Uani 1.00 1 d
C(35) C -0.5445(2) 0.2346(2) 1.02532(14) 0.0217(5) Uani 1.00 1 d
C(36) C -0.5268(2) 0.16960(19) 0.95687(16) 0.0201(5) Uani 1.00 1 d
C(37) C 0.0398(3) 0.2270(2) 0.1697(2) 0.0425(8) Uani 1.00 1 d
C(38) C 0.0545(3) 0.3313(2) 0.0752(2) 0.0431(8) Uani 1.00 1 d
C(39) C -0.0116(3) 0.2813(2) 0.0020(2) 0.0458(8) Uani 1.00 1 d
C(40) C 0.0289(3) 0.1523(2) 0.0332(2) 0.0425(8) Uani 1.00 1 d
B(1) B 0.1858(2) 0.2334(2) 0.60072(17) 0.0169(5) Uani 1.00 1 d
H(1) H 0.026(2) 0.018(2) 0.6570(16) 0.014(5) Uiso 1.00 1 c
H(2) H -0.165(2) -0.037(2) 0.5936(17) 0.018(5) Uiso 1.00 1 c
H(3) H -0.283(2) 0.105(2) 0.490(2) 0.034(7) Uiso 1.00 1 c
H(4) H -0.219(2) 0.309(2) 0.4416(16) 0.015(5) Uiso 1.00 1 c
H(5) H -0.019(2) 0.360(2) 0.4840(16) 0.011(5) Uiso 1.00 1 c
H(6) H 0.014(2) 0.4274(19) 0.6198(16) 0.014(5) Uiso 1.00 1 c
H(7) H 0.028(2) 0.557(2) 0.7187(18) 0.029(6) Uiso 1.00 1 c
H(8) H 0.195(2) 0.551(2) 0.8274(19) 0.034(7) Uiso 1.00 1 c
H(9) H 0.349(2) 0.398(2) 0.841(2) 0.039(7) Uiso 1.00 1 c
H(10) H 0.339(2) 0.265(2) 0.7510(16) 0.014(5) Uiso 1.00 1 c
H(11) H 0.402(2) 0.111(2) 0.5420(17) 0.013(5) Uiso 1.00 1 c
H(12) H 0.510(2) -0.073(2) 0.6189(19) 0.030(6) Uiso 1.00 1 c
H(13) H 0.433(2) -0.183(2) 0.7788(17) 0.017(5) Uiso 1.00 1 c
H(14) H 0.269(2) -0.112(2) 0.866(2) 0.044(8) Uiso 1.00 1 c
H(15) H 0.161(2) 0.065(2) 0.7961(18) 0.027(6) Uiso 1.00 1 c
H(16) H 0.419(2) 0.372(2) 0.5526(19) 0.028(6) Uiso 1.00 1 c
H(17) H 0.562(2) 0.441(2) 0.4151(18) 0.024(6) Uiso 1.00 1 c
H(18) H 0.506(2) 0.420(2) 0.259(2) 0.043(8) Uiso 1.00 1 c
H(19) H 0.300(2) 0.329(2) 0.2512(18) 0.024(6) Uiso 1.00 1 c
H(20) H 0.163(2) 0.261(2) 0.3913(18) 0.023(6) Uiso 1.00 1 c
H(21) H -0.215(2) 0.026(2) 0.8246(17) 0.021(6) Uiso 1.00 1 c
H(22) H -0.073(2) 0.190(2) 0.8136(18) 0.029(6) Uiso 1.00 1 c
H(23) H -0.178(2) 0.3743(19) 0.7848(15) 0.004(5) Uiso 1.00 1 c
H(24) H -0.298(2) 0.395(2) 0.6406(17) 0.016(5) Uiso 1.00 1 c
H(25) H -0.444(2) 0.2298(19) 0.6508(17) 0.016(5) Uiso 1.00 1 c
H(26) H -0.446(2) 0.071(2) 0.8067(16) 0.017(5) Uiso 1.00 1 c
H(27) H 0.110(3) 0.227(3) 0.214(2) 0.068(11) Uiso 1.00 1 c
H(28) H -0.039(3) 0.225(2) 0.204(2) 0.047(9) Uiso 1.00 1 c
H(29) H 0.153(3) 0.346(2) 0.047(2) 0.060(10) Uiso 1.00 1 c
H(30) H 0.013(3) 0.401(3) 0.082(2) 0.059(9) Uiso 1.00 1 c
H(31) H 0.017(3) 0.317(3) -0.066(2) 0.071(11) Uiso 1.00 1 c
H(32) H -0.111(4) 0.296(3) 0.016(2) 0.092(14) Uiso 1.00 1 c
H(33) H 0.116(3) 0.141(3) -0.003(2) 0.071(11) Uiso 1.00 1 c
H(34) H -0.042(2) 0.094(2) 0.0227(19) 0.034(7) Uiso 1.00 1 c

loop_
_atom_site_aniso_label
_atom_site_aniso_U_11
_atom_site_aniso_U_22
_atom_site_aniso_U_33
_atom_site_aniso_U_12
_atom_site_aniso_U_13
_atom_site_aniso_U_23
Rh(1) 0.01323(9) 0.01849(9) 0.01644(8) 0.00092(6) -0.00117(6) -0.00713(6)
F(1) 0.0327(8) 0.0234(6) 0.0331(7) -0.0041(5) 0.0005(6) -0.0157(5)
F(2) 0.0401(8) 0.0333(7) 0.0214(6) 0.0075(6) -0.0004(5) -0.0152(5)
F(3) 0.0254(7) 0.0396(8) 0.0217(6) 0.0031(6) 0.0067(5) -0.0074(5)
F(4) 0.0222(7) 0.0292(7) 0.0302(7) -0.0081(5) 0.0066(5) -0.0076(5)
O(1) 0.0331(10) 0.0279(9) 0.0475(11) 0.0053(8) -0.0020(8) 0.0028(8)
C(1) 0.0132(10) 0.0225(10) 0.0174(9) 0.0009(8) 0.0056(7) -0.0081(8)
C(2) 0.0167(10) 0.0199(10) 0.0231(10) 0.0024(9) 0.0027(8) -0.0107(8)
C(3) 0.0232(12) 0.0243(11) 0.0347(12) -0.0062(10) 0.0047(9) -0.0188(10)
C(4) 0.0209(12) 0.0432(14) 0.0265(11) -0.0045(10) -0.0008(9) -0.0238(11)
C(5) 0.0192(11) 0.0388(13) 0.0144(9) 0.0035(10) -0.0025(8) -0.0092(9)
C(6) 0.0187(11) 0.0256(11) 0.0134(9) -0.0021(9) 0.0011(8) -0.0053(8)
C(7) 0.0139(10) 0.0171(9) 0.0155(9) -0.0039(8) 0.0010(7) -0.0013(7)
C(8) 0.0210(11) 0.0183(10) 0.0170(9) -0.0000(9) -0.0043(8) -0.0011(8)
C(9) 0.0255(12) 0.0188(10) 0.0237(10) 0.0027(9) 0.0000(9) -0.0037(9)
C(10) 0.0286(12) 0.0210(10) 0.0213(10) -0.0026(9) 0.0008(9) -0.0071(9)
C(11) 0.0235(12) 0.0312(12) 0.0178(10) -0.0022(10) -0.0016(9) -0.0068(9)
C(12) 0.0157(10) 0.0248(11) 0.0221(10) 0.0029(9) -0.0022(8) -0.0060(9)
C(13) 0.0149(10) 0.0179(10) 0.0213(9) -0.0006(8) -0.0040(8) -0.0056(8)
C(14) 0.0216(11) 0.0209(10) 0.0199(10) 0.0014(9) -0.0036(8) -0.0082(9)
C(15) 0.0214(11) 0.0288(11) 0.0296(11) 0.0084(10) -0.0078(9) -0.0159(10)
C(16) 0.0296(13) 0.0189(11) 0.0313(12) 0.0057(10) -0.0138(10) -0.0050(9)
C(17) 0.0248(12) 0.0253(11) 0.0250(11) -0.0042(10) -0.0008(9) 0.0030(9)
C(18) 0.0201(11) 0.0273(11) 0.0237(11) 0.0009(9) 0.0024(9) -0.0041(9)
C(19) 0.0174(10) 0.0137(9) 0.0203(9) 0.0012(8) 0.0001(8) -0.0050(8)
C(20) 0.0196(11) 0.0175(10) 0.0184(9) 0.0021(8) -0.0013(8) -0.0032(8)
C(21) 0.0195(11) 0.0200(10) 0.0292(11) -0.0012(9) 0.0019(9) -0.0083(9)
C(22) 0.0253(12) 0.0246(11) 0.0229(11) -0.0053(10) 0.0090(9) -0.0064(9)
C(23) 0.0310(13) 0.0311(12) 0.0195(10) -0.0052(10) 0.0028(9) -0.0121(9)
C(24) 0.0197(12) 0.0230(11) 0.0235(10) -0.0048(9) 0.0011(8) -0.0089(9)
C(25) 0.0227(11) 0.0170(10) 0.0168(9) 0.0048(9) 0.0008(8) -0.0050(8)
C(26) 0.0152(10) 0.0261(11) 0.0150(9) 0.0037(9) -0.0018(8) -0.0077(8)
C(27) 0.0172(11) 0.0163(10) 0.0224(10) -0.0029(9) -0.0011(8) -0.0076(8)
C(28) 0.0192(11) 0.0170(10) 0.0200(10) 0.0062(8) 0.0003(8) -0.0040(8)
C(29) 0.0115(10) 0.0296(11) 0.0191(9) 0.0051(9) -0.0025(8) -0.0103(9)
C(30) 0.0168(11) 0.0185(10) 0.0226(10) -0.0015(9) 0.0005(8) -0.0079(8)
C(31) 0.0169(10) 0.0172(10) 0.0188(9) 0.0028(8) -0.0013(8) -0.0035(8)
C(32) 0.0168(10) 0.0189(10) 0.0165(9) 0.0036(8) -0.0022(7) -0.0040(8)
C(33) 0.0208(11) 0.0183(10) 0.0208(10) 0.0010(9) -0.0029(8) -0.0059(8)
C(34) 0.0260(12) 0.0250(11) 0.0152(9) 0.0097(9) -0.0024(8) -0.0062(8)
C(35) 0.0169(11) 0.0275(11) 0.0170(9) 0.0058(9) 0.0008(8) -0.0010(8)
C(36) 0.0173(10) 0.0198(10) 0.0217(10) 0.0013(8) -0.0023(8) -0.0032(8)
C(37) 0.0441(18) 0.0506(18) 0.0350(14) -0.0068(15) -0.0051(13) -0.0152(13)
C(38) 0.0450(18) 0.0302(14) 0.0538(18) 0.0002(13) 0.0010(14) -0.0128(13)
C(39) 0.051(2) 0.0421(16) 0.0361(15) -0.0058(15) -0.0106(14) 0.0043(13)
C(40) 0.0401(17) 0.0433(16) 0.0488(17) -0.0074(14) 0.0029(13) -0.0218(14)
B(1) 0.0171(11) 0.0170(11) 0.0157(10) 0.0022(9) -0.0019(8) -0.0034(8)

loop_
_atom_type_symbol
_atom_type_description
_atom_type_scat_dispersion_real
_atom_type_scat_dispersion_imag
_atom_type_scat_source
C C 0.003 0.002
;
International Tables for Crystallography
(1992, Vol. C, Tables 4.2.6.8 and 6.1.1.4)
;
H H 0.000 0.000
;
International Tables for Crystallography
(1992, Vol. C, Table 6.1.1.4)
;
B B 0.001 0.001
;
International Tables for Crystallography
(1992, Vol. C, Tables 4.2.6.8 and 6.1.1.4)
;
F F 0.017 0.010
;
International Tables for Crystallography
(1992, Vol. C, Tables 4.2.6.8 and 6.1.1.4)
;
Rh Rh -1.118 0.919
;
International Tables for Crystallography
(1992, Vol. C, Tables 4.2.6.8 and 6.1.1.4)
;
O O 0.011 0.006
;
International Tables for Crystallography
(1992, Vol. C, Tables 4.2.6.8 and 6.1.1.4)
;

loop_
_geom_angle_atom_site_label_1
_geom_angle_atom_site_label_2
_geom_angle_atom_site_label_3
_geom_angle
C(1) Rh(1) C(2) 35.97(7)
C(1) Rh(1) C(3) 64.97(8)
C(1) Rh(1) C(4) 76.62(8)
C(1) Rh(1) C(5) 65.20(7)
C(1) Rh(1) C(6) 35.17(7)
C(1) Rh(1) C(25) 125.14(7)
C(1) Rh(1) C(26) 104.19(8)
C(1) Rh(1) C(28) 129.85(7)
C(1) Rh(1) C(29) 165.92(7)
C(2) Rh(1) C(3) 36.26(8)
C(2) Rh(1) C(4) 64.51(8)
C(2) Rh(1) C(5) 76.38(8)
C(2) Rh(1) C(6) 63.38(7)
C(2) Rh(1) C(25) 105.02(7)
C(2) Rh(1) C(26) 107.46(8)
C(2) Rh(1) C(28) 164.33(8)
C(2) Rh(1) C(29) 156.93(8)
C(3) Rh(1) C(4) 35.35(8)
C(3) Rh(1) C(5) 64.36(8)
C(3) Rh(1) C(6) 75.12(8)
C(3) Rh(1) C(25) 107.05(8)
C(3) Rh(1) C(26) 131.60(8)
C(3) Rh(1) C(28) 157.97(8)
C(3) Rh(1) C(29) 123.82(9)
C(4) Rh(1) C(5) 36.12(9)
C(4) Rh(1) C(6) 64.41(8)
C(4) Rh(1) C(25) 129.62(8)
C(4) Rh(1) C(26) 165.53(8)
C(4) Rh(1) C(28) 125.26(8)
C(4) Rh(1) C(29) 104.45(9)
C(5) Rh(1) C(6) 36.40(8)
C(5) Rh(1) C(25) 163.94(9)
C(5) Rh(1) C(26) 157.14(8)
C(5) Rh(1) C(28) 104.60(8)
C(5) Rh(1) C(29) 107.17(8)
C(6) Rh(1) C(25) 158.14(8)
C(6) Rh(1) C(26) 124.29(8)
C(6) Rh(1) C(28) 107.92(7)
C(6) Rh(1) C(29) 132.36(7)
C(25) Rh(1) C(26) 38.34(8)
C(25) Rh(1) C(28) 78.46(7)
C(25) Rh(1) C(29) 65.25(7)
C(26) Rh(1) C(28) 65.56(8)
C(26) Rh(1) C(29) 78.37(8)
C(28) Rh(1) C(29) 38.28(8)
C(37) O(1) C(40) 108.9(2)
Rh(1) C(1) C(2) 66.84(11)
Rh(1) C(1) C(6) 69.51(11)
Rh(1) C(1) B(1) 135.61(15)
C(2) C(1) C(6) 113.97(19)
C(2) C(1) B(1) 124.19(17)
C(6) C(1) B(1) 121.77(17)
Rh(1) C(2) C(1) 77.19(12)
Rh(1) C(2) C(3) 73.47(14)
C(1) C(2) C(3) 123.70(18)
Rh(1) C(3) C(2) 70.27(14)
Rh(1) C(3) C(4) 72.64(16)
C(2) C(3) C(4) 119.7(2)
Rh(1) C(4) C(3) 72.01(16)
Rh(1) C(4) C(5) 69.80(15)
C(3) C(4) C(5) 119.0(2)
Rh(1) C(5) C(4) 74.07(13)
Rh(1) C(5) C(6) 74.34(12)
C(4) C(5) C(6) 120.2(2)
Rh(1) C(6) C(1) 75.32(10)
Rh(1) C(6) C(5) 69.25(11)
C(1) C(6) C(5) 122.8(2)
C(8) C(7) C(12) 114.7(2)
C(8) C(7) B(1) 123.91(18)
C(12) C(7) B(1) 121.21(18)
C(7) C(8) C(9) 122.7(2)
C(8) C(9) C(10) 120.5(2)
C(9) C(10) C(11) 118.6(2)
C(10) C(11) C(12) 120.2(2)
C(7) C(12) C(11) 123.2(2)
C(14) C(13) C(18) 115.29(18)
C(14) C(13) B(1) 123.22(17)
C(18) C(13) B(1) 121.46(19)
C(13) C(14) C(15) 122.80(18)
C(14) C(15) C(16) 120.4(2)
C(15) C(16) C(17) 118.6(2)
C(16) C(17) C(18) 120.3(2)
C(13) C(18) C(17) 122.5(2)
C(20) C(19) C(24) 115.08(18)
C(20) C(19) B(1) 119.49(19)
C(24) C(19) B(1) 124.86(19)
C(19) C(20) C(21) 122.8(2)
C(20) C(21) C(22) 120.1(2)
C(21) C(22) C(23) 119.0(2)
C(22) C(23) C(24) 120.1(2)
C(19) C(24) C(23) 122.9(2)
Rh(1) C(25) C(26) 70.51(11)
Rh(1) C(25) C(30) 97.87(12)
C(26) C(25) C(30) 113.21(19)
Rh(1) C(26) C(25) 71.15(13)
Rh(1) C(26) C(27) 97.49(13)
C(25) C(26) C(27) 112.94(19)
C(26) C(27) C(28) 97.63(18)
C(26) C(27) C(32) 109.23(15)
C(28) C(27) C(32) 109.56(18)
Rh(1) C(28) C(27) 97.50(13)
Rh(1) C(28) C(29) 70.96(13)
C(27) C(28) C(29) 112.84(16)
Rh(1) C(29) C(28) 70.75(12)
Rh(1) C(29) C(30) 97.97(13)
C(28) C(29) C(30) 113.4(2)
C(25) C(30) C(29) 97.15(15)
C(25) C(30) C(31) 108.99(19)
C(29) C(30) C(31) 109.60(18)
C(30) C(31) C(32) 113.52(17)
C(30) C(31) C(36) 127.2(2)
C(32) C(31) C(36) 119.3(2)
C(27) C(32) C(31) 113.3(2)
C(27) C(32) C(33) 126.85(19)
C(31) C(32) C(33) 119.88(18)
F(1) C(33) C(32) 121.30(18)
F(1) C(33) C(34) 118.2(2)
C(32) C(33) C(34) 120.5(2)
F(2) C(34) C(33) 120.1(2)
F(2) C(34) C(35) 120.35(18)
C(33) C(34) C(35) 119.6(2)
F(3) C(35) C(34) 119.4(2)
F(3) C(35) C(36) 120.4(2)
C(34) C(35) C(36) 120.18(19)
F(4) C(36) C(31) 121.2(2)
F(4) C(36) C(35) 118.20(18)
C(31) C(36) C(35) 120.6(2)
O(1) C(37) C(38) 106.3(2)
C(37) C(38) C(39) 101.6(2)
C(38) C(39) C(40) 102.1(2)
O(1) C(40) C(39) 106.9(2)
C(1) B(1) C(7) 113.25(17)
C(1) B(1) C(13) 109.33(17)
C(1) B(1) C(19) 107.88(16)
C(7) B(1) C(13) 109.77(17)
C(7) B(1) C(19) 108.66(16)
C(13) B(1) C(19) 107.81(17)
Rh(1) C(2) H(1) 124.6(14)
C(1) C(2) H(1) 118.2(14)
C(3) C(2) H(1) 118.1(14)
Rh(1) C(3) H(2) 129.8(15)
C(2) C(3) H(2) 122.8(15)
C(4) C(3) H(2) 117.4(15)
Rh(1) C(4) H(3) 128.2(19)
C(3) C(4) H(3) 120.4(16)
C(5) C(4) H(3) 120.5(16)
Rh(1) C(5) H(4) 124.2(14)
C(4) C(5) H(4) 121.2(14)
C(6) C(5) H(4) 118.5(14)
Rh(1) C(6) H(5) 129.1(14)
C(1) C(6) H(5) 122.0(14)
C(5) C(6) H(5) 115.2(13)
C(7) C(8) H(6) 121.1(14)
C(9) C(8) H(6) 116.1(14)
C(8) C(9) H(7) 123.4(18)
C(10) C(9) H(7) 116.1(18)
C(9) C(10) H(8) 122.9(14)
C(11) C(10) H(8) 118.4(14)
C(10) C(11) H(9) 119.2(18)
C(12) C(11) H(9) 120.6(18)
C(7) C(12) H(10) 121.1(16)
C(11) C(12) H(10) 115.6(16)
C(13) C(14) H(11) 117.7(14)
C(15) C(14) H(11) 119.4(14)
C(14) C(15) H(12) 125.3(13)
C(16) C(15) H(12) 114.3(13)
C(15) C(16) H(13) 123.8(14)
C(17) C(16) H(13) 117.6(14)
C(16) C(17) H(14) 117.4(18)
C(18) C(17) H(14) 122.2(19)
C(13) C(18) H(15) 122.4(13)
C(17) C(18) H(15) 115.0(13)
C(19) C(20) H(16) 121.3(14)
C(21) C(20) H(16) 115.9(14)
C(20) C(21) H(17) 118.0(14)
C(22) C(21) H(17) 121.9(14)
C(21) C(22) H(18) 119.0(19)
C(23) C(22) H(18) 121.9(19)
C(22) C(23) H(19) 120.7(14)
C(24) C(23) H(19) 119.1(14)
C(19) C(24) H(20) 120.5(16)
C(23) C(24) H(20) 116.6(16)
Rh(1) C(25) H(21) 112.0(15)
C(26) C(25) H(21) 121.1(16)
C(30) C(25) H(21) 123.9(15)
Rh(1) C(26) H(22) 112.6(17)
C(25) C(26) H(22) 122.2(16)
C(27) C(26) H(22) 122.8(17)
C(26) C(27) H(23) 109.7(14)
C(28) C(27) H(23) 113.9(13)
C(32) C(27) H(23) 115.4(15)
Rh(1) C(28) H(24) 113.3(16)
C(27) C(28) H(24) 123.0(17)
C(29) C(28) H(24) 121.9(16)
Rh(1) C(29) H(25) 113.9(14)
C(28) C(29) H(25) 123.2(12)
C(30) C(29) H(25) 121.1(12)
C(25) C(30) H(26) 112.2(15)
C(29) C(30) H(26) 113.7(13)
C(31) C(30) H(26) 113.9(15)
O(1) C(37) H(27) 110(2)
O(1) C(37) H(28) 107(2)
C(38) C(37) H(27) 111.7(18)
C(38) C(37) H(28) 112.7(18)
H(27) C(37) H(28) 110(3)
C(37) C(38) H(29) 111.4(16)
C(37) C(38) H(30) 113.1(18)
C(39) C(38) H(29) 105(2)
C(39) C(38) H(30) 112(2)
H(29) C(38) H(30) 113(2)
C(38) C(39) H(31) 114(2)
C(38) C(39) H(32) 103(2)
C(40) C(39) H(31) 110(2)
C(40) C(39) H(32) 115(2)
H(31) C(39) H(32) 112(3)
O(1) C(40) H(33) 109(2)
O(1) C(40) H(34) 107.6(13)
C(39) C(40) H(33) 110.8(19)
C(39) C(40) H(34) 113.5(15)
H(33) C(40) H(34) 109(2)

loop_
_geom_bond_atom_site_label_1
_geom_bond_atom_site_label_2
_geom_bond_distance
Rh(1) C(1) 2.3801(19)
Rh(1) C(2) 2.244(2)
Rh(1) C(3) 2.285(2)
Rh(1) C(4) 2.294(2)
Rh(1) C(5) 2.238(2)
Rh(1) C(6) 2.3048(19)
Rh(1) C(25) 2.1325(18)
Rh(1) C(26) 2.124(2)
Rh(1) C(28) 2.128(2)
Rh(1) C(29) 2.130(2)
F(1) C(33) 1.349(2)
F(2) C(34) 1.335(2)
F(3) C(35) 1.344(2)
F(4) C(36) 1.346(2)
O(1) C(37) 1.414(4)
O(1) C(40) 1.429(3)
C(1) C(2) 1.434(2)
C(1) C(6) 1.417(2)
C(1) B(1) 1.653(3)
C(2) C(3) 1.410(3)
C(3) C(4) 1.390(3)
C(4) C(5) 1.406(3)
C(5) C(6) 1.421(3)
C(7) C(8) 1.410(3)
C(7) C(12) 1.403(3)
C(7) B(1) 1.648(3)
C(8) C(9) 1.387(3)
C(9) C(10) 1.385(3)
C(10) C(11) 1.387(3)
C(11) C(12) 1.387(3)
C(13) C(14) 1.399(3)
C(13) C(18) 1.401(2)
C(13) B(1) 1.648(3)
C(14) C(15) 1.386(3)
C(15) C(16) 1.381(2)
C(16) C(17) 1.387(3)
C(17) C(18) 1.391(3)
C(19) C(20) 1.405(3)
C(19) C(24) 1.396(3)
C(19) B(1) 1.655(2)
C(20) C(21) 1.394(2)
C(21) C(22) 1.381(3)
C(22) C(23) 1.383(3)
C(23) C(24) 1.394(3)
C(25) C(26) 1.398(3)
C(25) C(30) 1.533(3)
C(26) C(27) 1.532(3)
C(27) C(28) 1.527(3)
C(27) C(32) 1.512(2)
C(28) C(29) 1.396(3)
C(29) C(30) 1.532(2)
C(30) C(31) 1.506(3)
C(31) C(32) 1.400(3)
C(31) C(36) 1.380(2)
C(32) C(33) 1.371(3)
C(33) C(34) 1.386(2)
C(34) C(35) 1.384(3)
C(35) C(36) 1.375(3)
C(37) C(38) 1.507(3)
C(38) C(39) 1.503(5)
C(39) C(40) 1.494(4)
C(2) H(1) 0.93(2)
C(3) H(2) 0.91(2)
C(4) H(3) 0.87(2)
C(5) H(4) 0.95(2)
C(6) H(5) 0.93(2)
C(8) H(6) 0.98(2)
C(9) H(7) 0.91(2)
C(10) H(8) 1.00(3)
C(11) H(9) 0.94(3)
C(12) H(10) 0.90(2)
C(14) H(11) 0.91(2)
C(15) H(12) 0.96(2)
C(16) H(13) 0.94(2)
C(17) H(14) 0.94(2)
C(18) H(15) 0.98(2)
C(20) H(16) 0.93(2)
C(21) H(17) 0.97(2)
C(22) H(18) 0.95(2)
C(23) H(19) 0.93(2)
C(24) H(20) 0.89(2)
C(25) H(21) 0.90(2)
C(26) H(22) 0.90(2)
C(27) H(23) 0.85(2)
C(28) H(24) 0.89(2)
C(29) H(25) 0.94(2)
C(30) H(26) 0.93(2)
C(37) H(27) 0.97(3)
C(37) H(28) 0.89(3)
C(38) H(29) 1.04(3)
C(38) H(30) 0.93(3)
C(39) H(31) 0.94(3)
C(39) H(32) 1.03(4)
C(40) H(33) 1.00(3)
C(40) H(34) 1.04(2)

loop_
_geom_contact_atom_site_label_1
_geom_contact_atom_site_label_2
_geom_contact_distance
_geom_contact_site_symmetry_2
F(1) F(2) 2.9523(19) 46702
F(1) C(38) 3.307(3) 56602
F(1) C(39) 3.395(3) 55601
F(2) F(1) 2.9523(19) 46702
F(2) F(2) 2.9282(16) 46702
F(2) C(16) 3.596(2) 55702
F(2) C(22) 3.251(2) 45601
F(2) C(23) 3.498(2) 45601
F(2) C(33) 3.177(2) 46702
F(2) C(34) 3.156(2) 46702
F(3) O(1) 3.240(2) 45601
F(3) C(16) 3.382(2) 55702
F(3) C(25) 3.586(2) 45702
F(3) C(37) 3.302(3) 45601
F(3) C(38) 3.371(3) 45601
F(3) C(40) 3.599(3) 45601
F(4) F(4) 2.8904(18) 45702
F(4) C(17) 3.421(3) 45501
F(4) C(18) 3.589(2) 45501
F(4) C(25) 3.492(2) 45702
F(4) C(30) 3.458(2) 45702
F(4) C(31) 3.332(2) 45702
F(4) C(36) 3.103(2) 45702
O(1) F(3) 3.240(2) 65401
O(1) C(2) 3.572(2) 55602
O(1) C(17) 3.475(3) 55602
O(1) C(18) 3.373(2) 55602
O(1) C(25) 3.203(2) 55602
C(2) O(1) 3.572(2) 55602
C(2) C(3) 3.507(3) 55602
C(3) C(2) 3.507(3) 55602
C(4) C(14) 3.571(3) 55602
C(5) C(9) 3.494(2) 56602
C(6) C(9) 3.561(2) 56602
C(9) C(5) 3.494(2) 56602
C(9) C(6) 3.561(2) 56602
C(14) C(4) 3.571(3) 55602
C(16) F(2) 3.596(2) 55702
C(16) F(3) 3.382(2) 55702
C(16) C(35) 3.535(3) 55702
C(17) F(4) 3.421(3) 65501
C(17) O(1) 3.475(3) 55602
C(18) F(4) 3.589(2) 65501
C(18) O(1) 3.373(2) 55602
C(21) C(28) 3.582(3) 56602
C(22) F(2) 3.251(2) 65401
C(22) C(28) 3.555(3) 56602
C(23) F(2) 3.498(2) 65401
C(25) F(3) 3.586(2) 45702
C(25) F(4) 3.492(2) 45702
C(25) O(1) 3.203(2) 55602
C(28) C(21) 3.582(3) 56602
C(28) C(22) 3.555(3) 56602
C(30) F(4) 3.458(2) 45702
C(31) F(4) 3.332(2) 45702
C(33) F(2) 3.177(2) 46702
C(34) F(2) 3.156(2) 46702
C(35) C(16) 3.535(3) 55702
C(36) F(4) 3.103(2) 45702
C(37) F(3) 3.302(3) 65401
C(38) F(1) 3.307(3) 56602
C(38) F(3) 3.371(3) 65401
C(39) F(1) 3.395(3) 55401
C(40) F(3) 3.599(3) 65401
F(1) H(8) 3.42(2) 56702
F(1) H(19) 3.06(2) 56602
F(1) H(29) 2.69(3) 56602
F(1) H(30) 3.11(3) 56602
F(1) H(31) 3.40(3) 55601
F(1) H(32) 2.58(4) 55601
F(2) H(8) 3.31(2) 56702
F(2) H(9) 3.20(3) 56702
F(2) H(13) 2.69(2) 55702
F(2) H(18) 2.52(3) 45601
F(2) H(19) 3.03(2) 45601
F(3) H(13) 2.77(2) 55702
F(3) H(19) 2.90(2) 45601
F(3) H(21) 2.92(2) 45702
F(3) H(26) 3.23(2) 45702
F(3) H(27) 2.90(3) 45601
F(3) H(29) 2.63(3) 45601
F(3) H(33) 3.10(3) 45601
F(4) H(10) 3.22(2) 45501
F(4) H(14) 3.20(3) 45501
F(4) H(15) 3.45(2) 45501
F(4) H(21) 3.20(2) 45702
F(4) H(26) 3.23(2) 45702
F(4) H(33) 2.88(3) 45601
O(1) H(1) 2.88(2) 55602
O(1) H(14) 3.19(2) 55602
O(1) H(15) 2.91(2) 55602
O(1) H(21) 2.37(2) 55602
O(1) H(22) 3.49(2) 55602
C(1) H(2) 3.53(2) 55602
C(2) H(2) 3.41(2) 55602
C(3) H(1) 3.59(2) 55602
C(3) H(20) 3.40(2) 55602
C(5) H(7) 3.27(2) 56602
C(5) H(17) 3.53(2) 45501
C(6) H(6) 3.36(2) 56602
C(6) H(7) 3.20(2) 56602
C(8) H(4) 3.35(2) 56602
C(8) H(5) 2.93(2) 56602
C(8) H(31) 3.58(3) 55601
C(9) H(4) 2.920(19) 56602
C(9) H(5) 2.99(2) 56602
C(9) H(30) 3.35(3) 56602
C(9) H(31) 3.13(3) 55601
C(10) H(4) 3.335(19) 56602
C(10) H(17) 3.54(2) 66602
C(10) H(18) 3.20(2) 66602
C(10) H(29) 3.52(3) 55601
C(10) H(30) 3.10(3) 56602
C(10) H(31) 2.90(3) 55601
C(11) H(17) 3.27(2) 66602
C(11) H(18) 2.88(2) 66602
C(11) H(29) 3.50(3) 55601
C(11) H(31) 3.15(3) 55601
C(12) H(17) 3.34(2) 66602
C(12) H(25) 3.30(2) 65501
C(12) H(31) 3.58(3) 55601
C(13) H(25) 3.22(2) 65501
C(14) H(3) 2.86(3) 55602
C(14) H(12) 3.23(2) 65602
C(14) H(25) 2.89(2) 65501
C(14) H(26) 3.47(2) 65501
C(15) H(3) 3.57(2) 65501
C(15) H(3) 2.84(3) 55602
C(15) H(11) 3.32(2) 65602
C(15) H(12) 3.59(2) 65602
C(15) H(25) 3.36(2) 65501
C(15) H(26) 3.13(2) 65501
C(16) H(3) 3.54(2) 55602
C(16) H(26) 2.97(2) 65501
C(17) H(26) 3.11(2) 65501
C(17) H(28) 3.16(3) 55602
C(17) H(32) 3.53(3) 55602
C(17) H(34) 3.35(2) 55602
C(18) H(26) 3.43(2) 65501
C(18) H(28) 3.52(3) 55602
C(18) H(34) 3.48(2) 55602
C(19) H(24) 3.47(2) 56602
C(20) H(16) 3.52(2) 66602
C(20) H(17) 2.98(2) 66602
C(20) H(24) 3.09(2) 56602
C(20) H(25) 2.91(2) 65501
C(21) H(4) 3.26(2) 65501
C(21) H(16) 3.01(2) 66602
C(21) H(17) 3.44(2) 66602
C(21) H(24) 2.90(2) 56602
C(21) H(25) 3.54(2) 65501
C(22) H(9) 3.37(2) 66602
C(22) H(12) 3.58(2) 65602
C(22) H(13) 3.28(2) 65602
C(22) H(24) 3.05(2) 56602
C(23) H(12) 3.40(2) 65602
C(23) H(13) 3.40(2) 65602
C(23) H(23) 3.57(2) 56602
C(23) H(24) 3.35(2) 56602
C(23) H(27) 3.11(4) .
C(24) H(2) 3.04(2) 55602
C(24) H(7) 3.44(2) 56602
C(24) H(24) 3.53(2) 56602
C(24) H(27) 3.26(4) .
C(26) H(31) 3.26(4) 55601
C(26) H(32) 3.59(4) 55601
C(26) H(34) 3.32(2) 55601
C(27) H(31) 3.35(3) 55601
C(27) H(32) 3.42(4) 55601
C(28) H(16) 3.52(2) 45501
C(29) H(10) 2.92(2) 45501
C(29) H(16) 3.08(2) 45501
C(30) H(10) 3.12(2) 45501
C(31) H(9) 3.18(2) 45501
C(31) H(10) 3.05(2) 45501
C(32) H(9) 3.34(2) 45501
C(32) H(32) 3.16(4) 55601
C(33) H(9) 3.31(2) 45501
C(33) H(14) 3.51(2) 55702
C(33) H(18) 3.58(2) 56602
C(33) H(32) 2.81(4) 55601
C(34) H(9) 3.15(2) 45501
C(34) H(13) 2.89(2) 55702
C(34) H(14) 3.30(2) 55702
C(34) H(32) 3.55(4) 55601
C(35) H(9) 2.99(2) 45501
C(35) H(13) 2.93(2) 55702
C(35) H(14) 3.37(2) 55702
C(35) H(29) 3.32(3) 45601
C(36) H(9) 2.99(2) 45501
C(36) H(10) 3.16(2) 45501
C(37) H(1) 3.185(19) 55602
C(37) H(7) 3.34(3) 56602
C(37) H(8) 3.49(2) 56602
C(37) H(14) 3.51(3) 55602
C(37) H(19) 3.29(2) .
C(37) H(20) 3.53(2) .
C(37) H(21) 3.40(2) 55602
C(38) H(7) 3.51(2) 56602
C(38) H(8) 3.24(2) 56602
C(38) H(30) 3.34(3) 56502
C(39) H(14) 3.35(2) 55602
C(39) H(22) 3.20(2) 55401
C(39) H(23) 3.46(2) 55401
C(39) H(30) 3.53(3) 56502
C(40) H(14) 3.19(2) 55602
C(40) H(15) 3.40(2) 55602
C(40) H(21) 3.14(2) 55602
C(40) H(22) 3.20(2) 55401
C(40) H(34) 3.16(3) 55502
H(1) O(1) 2.88(2) 55602
H(1) C(3) 3.59(2) 55602
H(1) C(37) 3.185(19) 55602
H(1) H(27) 3.15(3) 55602
H(1) H(28) 2.93(3) 55602
H(2) C(1) 3.53(2) 55602
H(2) C(2) 3.41(2) 55602
H(2) C(24) 3.04(2) 55602
H(2) H(11) 3.41(3) 55602
H(2) H(12) 3.28(3) 45501
H(2) H(20) 2.54(3) 55602
H(2) H(27) 3.02(3) 55602
H(3) C(14) 2.86(3) 55602
H(3) C(15) 3.57(2) 45501
H(3) C(15) 2.84(3) 55602
H(3) C(16) 3.54(2) 55602
H(3) H(11) 3.20(3) 45501
H(3) H(11) 2.94(3) 55602
H(3) H(12) 3.03(3) 45501
H(3) H(12) 2.91(4) 55602
H(4) C(8) 3.35(2) 56602
H(4) C(9) 2.920(19) 56602
H(4) C(10) 3.335(19) 56602
H(4) C(21) 3.26(2) 45501
H(4) H(6) 3.55(3) 56602
H(4) H(7) 2.91(3) 56602
H(4) H(17) 2.67(3) 45501
H(5) C(8) 2.93(2) 56602
H(5) C(9) 2.99(2) 56602
H(5) H(5) 3.42(3) 56602
H(5) H(6) 2.47(2) 56602
H(5) H(7) 2.71(3) 56602
H(6) C(6) 3.36(2) 56602
H(6) H(4) 3.55(3) 56602
H(6) H(5) 2.47(2) 56602
H(6) H(6) 3.30(2) 56602
H(7) C(5) 3.27(2) 56602
H(7) C(6) 3.20(2) 56602
H(7) C(24) 3.44(2) 56602
H(7) C(37) 3.34(3) 56602
H(7) C(38) 3.51(2) 56602
H(7) H(4) 2.91(3) 56602
H(7) H(5) 2.71(3) 56602
H(7) H(19) 3.58(3) 56602
H(7) H(20) 3.00(3) 56602
H(7) H(27) 3.19(4) 56602
H(7) H(28) 3.02(4) 56602
H(7) H(30) 2.94(4) 56602
H(7) H(31) 3.45(4) 55601
H(8) F(1) 3.42(2) 56702
H(8) F(2) 3.31(2) 56702
H(8) C(37) 3.49(2) 56602
H(8) C(38) 3.24(2) 56602
H(8) H(18) 3.14(3) 66602
H(8) H(28) 2.97(4) 56602
H(8) H(29) 3.28(3) 55601
H(8) H(30) 2.50(4) 56602
H(8) H(31) 3.17(4) 55601
H(8) H(32) 3.24(5) 56602
H(9) F(2) 3.20(3) 56702
H(9) C(22) 3.37(2) 66602
H(9) C(31) 3.18(2) 65501
H(9) C(32) 3.34(2) 65501
H(9) C(33) 3.31(2) 65501
H(9) C(34) 3.15(2) 65501
H(9) C(35) 2.99(2) 65501
H(9) C(36) 2.99(2) 65501
H(9) H(17) 3.56(3) 66602
H(9) H(18) 2.56(3) 66602
H(9) H(29) 3.27(4) 55601
H(9) H(31) 3.52(4) 55601
H(10) F(4) 3.22(2) 65501
H(10) C(29) 2.92(2) 65501
H(10) C(30) 3.12(2) 65501
H(10) C(31) 3.05(2) 65501
H(10) C(36) 3.16(2) 65501
H(10) H(25) 2.59(3) 65501
H(10) H(26) 3.08(3) 65501
H(11) C(15) 3.32(2) 65602
H(11) H(2) 3.41(3) 55602
H(11) H(3) 3.20(3) 65501
H(11) H(3) 2.94(3) 55602
H(11) H(12) 2.50(3) 65602
H(11) H(25) 2.86(3) 65501
H(12) C(14) 3.23(2) 65602
H(12) C(15) 3.59(2) 65602
H(12) C(22) 3.58(2) 65602
H(12) C(23) 3.40(2) 65602
H(12) H(2) 3.28(3) 65501
H(12) H(3) 3.03(3) 65501
H(12) H(3) 2.91(4) 55602
H(12) H(11) 2.50(3) 65602
H(12) H(12) 3.27(3) 65602
H(12) H(26) 3.54(4) 65501
H(13) F(2) 2.69(2) 55702
H(13) F(3) 2.77(2) 55702
H(13) C(22) 3.28(2) 65602
H(13) C(23) 3.40(2) 65602
H(13) C(34) 2.89(2) 55702
H(13) C(35) 2.93(2) 55702
H(13) H(18) 3.00(4) 65602
H(13) H(19) 3.23(3) 65602
H(13) H(26) 3.32(3) 65501
H(14) F(4) 3.20(3) 65501
H(14) O(1) 3.19(2) 55602
H(14) C(33) 3.51(2) 55702
H(14) C(34) 3.30(2) 55702
H(14) C(35) 3.37(2) 55702
H(14) C(37) 3.51(3) 55602
H(14) C(39) 3.35(2) 55602
H(14) C(40) 3.19(2) 55602
H(14) H(26) 3.48(3) 65501
H(14) H(28) 3.02(4) 55602
H(14) H(32) 2.72(4) 55602
H(14) H(34) 2.71(4) 55602
H(15) F(4) 3.45(2) 65501
H(15) O(1) 2.91(2) 55602
H(15) C(40) 3.40(2) 55602
H(15) H(28) 3.58(4) 55602
H(15) H(33) 3.16(4) 55601
H(15) H(34) 2.84(3) 55602
H(16) C(20) 3.52(2) 66602
H(16) C(21) 3.01(2) 66602
H(16) C(28) 3.52(2) 65501
H(16) C(29) 3.08(2) 65501
H(16) H(16) 3.29(3) 66602
H(16) H(17) 2.35(3) 66602
H(16) H(24) 3.22(3) 65501
H(16) H(24) 3.51(3) 56602
H(16) H(25) 2.33(3) 65501
H(17) C(5) 3.53(2) 65501
H(17) C(10) 3.54(2) 66602
H(17) C(11) 3.27(2) 66602
H(17) C(12) 3.34(2) 66602
H(17) C(20) 2.98(2) 66602
H(17) C(21) 3.44(2) 66602
H(17) H(4) 2.67(3) 65501
H(17) H(9) 3.56(3) 66602
H(17) H(16) 2.35(3) 66602
H(17) H(17) 3.23(3) 66602
H(17) H(24) 3.43(3) 65501
H(17) H(24) 3.27(3) 56602
H(17) H(25) 3.48(2) 65501
H(18) F(2) 2.52(3) 65401
H(18) C(10) 3.20(2) 66602
H(18) C(11) 2.88(2) 66602
H(18) C(33) 3.58(2) 56602
H(18) H(8) 3.14(3) 66602
H(18) H(9) 2.56(3) 66602
H(18) H(13) 3.00(4) 65602
H(18) H(24) 3.49(4) 56602
H(19) F(1) 3.06(2) 56602
H(19) F(2) 3.03(2) 65401
H(19) F(3) 2.90(2) 65401
H(19) C(37) 3.29(2) .
H(19) H(7) 3.58(3) 56602
H(19) H(13) 3.23(3) 65602
H(19) H(23) 3.55(3) 56602
H(19) H(27) 2.42(4) .
H(19) H(29) 3.26(4) .
H(20) C(3) 3.40(2) 55602
H(20) C(37) 3.53(2) .
H(20) H(2) 2.54(3) 55602
H(20) H(7) 3.00(3) 56602
H(20) H(27) 2.70(4) .
H(20) H(28) 3.55(4) .
H(21) F(3) 2.92(2) 45702
H(21) F(4) 3.20(2) 45702
H(21) O(1) 2.37(2) 55602
H(21) C(37) 3.40(2) 55602
H(21) C(40) 3.14(2) 55602
H(21) H(27) 3.28(4) 55602
H(21) H(33) 2.92(3) 55602
H(21) H(34) 3.49(3) 55602
H(22) O(1) 3.49(2) 55602
H(22) C(39) 3.20(2) 55601
H(22) C(40) 3.20(2) 55601
H(22) H(31) 2.74(5) 55601
H(22) H(32) 3.38(5) 55601
H(22) H(33) 3.21(4) 55601
H(22) H(34) 2.84(3) 55601
H(23) C(23) 3.57(2) 56602
H(23) C(39) 3.46(2) 55601
H(23) H(19) 3.55(3) 56602
H(23) H(31) 2.90(4) 55601
H(23) H(32) 3.21(4) 55601
H(24) C(19) 3.47(2) 56602
H(24) C(20) 3.09(2) 56602
H(24) C(21) 2.90(2) 56602
H(24) C(22) 3.05(2) 56602
H(24) C(23) 3.35(2) 56602
H(24) C(24) 3.53(2) 56602
H(24) H(16) 3.22(3) 45501
H(24) H(16) 3.51(3) 56602
H(24) H(17) 3.43(3) 45501
H(24) H(17) 3.27(3) 56602
H(24) H(18) 3.49(4) 56602
H(25) C(12) 3.30(2) 45501
H(25) C(13) 3.22(2) 45501
H(25) C(14) 2.89(2) 45501
H(25) C(15) 3.36(2) 45501
H(25) C(20) 2.91(2) 45501
H(25) C(21) 3.54(2) 45501
H(25) H(10) 2.59(3) 45501
H(25) H(11) 2.86(3) 45501
H(25) H(16) 2.33(3) 45501
H(25) H(17) 3.48(2) 45501
H(26) F(3) 3.23(2) 45702
H(26) F(4) 3.23(2) 45702
H(26) C(14) 3.47(2) 45501
H(26) C(15) 3.13(2) 45501
H(26) C(16) 2.97(2) 45501
H(26) C(17) 3.11(2) 45501
H(26) C(18) 3.43(2) 45501
H(26) H(10) 3.08(3) 45501
H(26) H(12) 3.54(4) 45501
H(26) H(13) 3.32(3) 45501
H(26) H(14) 3.48(3) 45501
H(27) F(3) 2.90(3) 65401
H(27) C(23) 3.11(4) .
H(27) C(24) 3.26(4) .
H(27) H(1) 3.15(3) 55602
H(27) H(2) 3.02(3) 55602
H(27) H(7) 3.19(4) 56602
H(27) H(19) 2.42(4) .
H(27) H(20) 2.70(4) .
H(27) H(21) 3.28(4) 55602
H(28) C(17) 3.16(3) 55602
H(28) C(18) 3.52(3) 55602
H(28) H(1) 2.93(3) 55602
H(28) H(7) 3.02(4) 56602
H(28) H(8) 2.97(4) 56602
H(28) H(14) 3.02(4) 55602
H(28) H(15) 3.58(4) 55602
H(28) H(20) 3.55(4) .
H(29) F(1) 2.69(3) 56602
H(29) F(3) 2.63(3) 65401
H(29) C(10) 3.52(3) 55401
H(29) C(11) 3.50(3) 55401
H(29) C(35) 3.32(3) 65401
H(29) H(8) 3.28(3) 55401
H(29) H(9) 3.27(4) 55401
H(29) H(19) 3.26(4) .
H(29) H(30) 3.46(4) 56502
H(30) F(1) 3.11(3) 56602
H(30) C(9) 3.35(3) 56602
H(30) C(10) 3.10(3) 56602
H(30) C(38) 3.34(3) 56502
H(30) C(39) 3.53(3) 56502
H(30) H(7) 2.94(4) 56602
H(30) H(8) 2.50(4) 56602
H(30) H(29) 3.46(4) 56502
H(30) H(30) 2.76(4) 56502
H(30) H(31) 3.22(5) 56502
H(30) H(32) 3.50(5) 56502
H(31) F(1) 3.40(3) 55401
H(31) C(8) 3.58(3) 55401
H(31) C(9) 3.13(3) 55401
H(31) C(10) 2.90(3) 55401
H(31) C(11) 3.15(3) 55401
H(31) C(12) 3.58(3) 55401
H(31) C(26) 3.26(4) 55401
H(31) C(27) 3.35(3) 55401
H(31) H(7) 3.45(4) 55401
H(31) H(8) 3.17(4) 55401
H(31) H(9) 3.52(4) 55401
H(31) H(22) 2.74(5) 55401
H(31) H(23) 2.90(4) 55401
H(31) H(30) 3.22(5) 56502
H(32) F(1) 2.58(4) 55401
H(32) C(17) 3.53(3) 55602
H(32) C(26) 3.59(4) 55401
H(32) C(27) 3.42(4) 55401
H(32) C(32) 3.16(4) 55401
H(32) C(33) 2.81(4) 55401
H(32) C(34) 3.55(4) 55401
H(32) H(8) 3.24(5) 56602
H(32) H(14) 2.72(4) 55602
H(32) H(22) 3.38(5) 55401
H(32) H(23) 3.21(4) 55401
H(32) H(30) 3.50(5) 56502
H(33) F(3) 3.10(3) 65401
H(33) F(4) 2.88(3) 65401
H(33) H(15) 3.16(4) 55401
H(33) H(21) 2.92(3) 55602
H(33) H(22) 3.21(4) 55401
H(33) H(34) 2.92(4) 55502
H(34) C(17) 3.35(2) 55602
H(34) C(18) 3.48(2) 55602
H(34) C(26) 3.32(2) 55401
H(34) C(40) 3.16(3) 55502
H(34) H(14) 2.71(4) 55602
H(34) H(15) 2.84(3) 55602
H(34) H(21) 3.49(3) 55602
H(34) H(22) 2.84(3) 55401
H(34) H(33) 2.92(4) 55502
H(34) H(34) 2.55(4) 55502

loop_
_geom_torsion_atom_site_label_1
_geom_torsion_atom_site_label_2
_geom_torsion_atom_site_label_3
_geom_torsion_atom_site_label_4
_geom_torsion
C(1) Rh(1) C(2) C(3) -131.37(18)
C(2) Rh(1) C(1) C(6) 129.2(2)
C(2) Rh(1) C(1) B(1) -115.9(2)
C(1) Rh(1) C(3) C(2) 29.10(10)
C(1) Rh(1) C(3) C(4) -102.51(14)
C(3) Rh(1) C(1) C(2) -29.33(12)
C(3) Rh(1) C(1) C(6) 99.83(15)
C(3) Rh(1) C(1) B(1) -145.2(2)
C(1) Rh(1) C(4) C(3) 65.41(13)
C(1) Rh(1) C(4) C(5) -66.10(13)
C(4) Rh(1) C(1) C(2) -64.83(13)
C(4) Rh(1) C(1) C(6) 64.33(15)
C(4) Rh(1) C(1) B(1) 179.29(19)
C(1) Rh(1) C(5) C(4) 101.56(15)
C(1) Rh(1) C(5) C(6) -27.02(13)
C(5) Rh(1) C(1) C(2) -101.24(15)
C(5) Rh(1) C(1) C(6) 27.91(14)
C(5) Rh(1) C(1) B(1) 142.9(2)
C(1) Rh(1) C(6) C(5) 134.3(2)
C(6) Rh(1) C(1) C(2) -129.2(2)
C(6) Rh(1) C(1) B(1) 115.0(2)
C(1) Rh(1) C(25) C(26) 66.00(15)
C(1) Rh(1) C(25) C(30) 177.91(13)
C(25) Rh(1) C(1) C(2) 64.52(16)
C(25) Rh(1) C(1) C(6) -166.32(14)
C(25) Rh(1) C(1) B(1) -51.4(2)
C(1) Rh(1) C(26) C(25) -129.59(12)
C(1) Rh(1) C(26) C(27) 118.66(12)
C(26) Rh(1) C(1) C(2) 100.29(13)
C(26) Rh(1) C(1) C(6) -130.55(14)
C(26) Rh(1) C(1) B(1) -15.60(19)
C(1) Rh(1) C(28) C(27) -79.32(13)
C(1) Rh(1) C(28) C(29) 169.03(11)
C(28) Rh(1) C(1) C(2) 170.12(12)
C(28) Rh(1) C(1) C(6) -60.72(17)
C(28) Rh(1) C(1) B(1) 54.2(2)
C(1) Rh(1) C(29) C(28) -36.9(4)
C(1) Rh(1) C(29) C(30) -149.0(3)
C(29) Rh(1) C(1) C(2) -160.9(3)
C(29) Rh(1) C(1) C(6) -31.7(4)
C(29) Rh(1) C(1) B(1) 83.2(3)
C(2) Rh(1) C(3) C(4) -131.61(18)
C(3) Rh(1) C(2) C(1) 131.37(18)
C(2) Rh(1) C(4) C(3) 29.34(12)
C(2) Rh(1) C(4) C(5) -102.17(15)
C(4) Rh(1) C(2) C(1) 102.73(13)
C(4) Rh(1) C(2) C(3) -28.64(12)
C(2) Rh(1) C(5) C(4) 65.21(14)
C(2) Rh(1) C(5) C(6) -63.37(14)
C(5) Rh(1) C(2) C(1) 66.37(13)
C(5) Rh(1) C(2) C(3) -65.00(12)
C(2) Rh(1) C(6) C(1) -30.62(13)
C(2) Rh(1) C(6) C(5) 103.64(16)
C(6) Rh(1) C(2) C(1) 29.97(12)
C(6) Rh(1) C(2) C(3) -101.40(13)
C(2) Rh(1) C(25) C(26) 99.30(13)
C(2) Rh(1) C(25) C(30) -148.80(14)
C(25) Rh(1) C(2) C(1) -130.15(12)
C(25) Rh(1) C(2) C(3) 98.48(13)
C(2) Rh(1) C(26) C(25) -92.31(13)
C(2) Rh(1) C(26) C(27) 155.95(12)
C(26) Rh(1) C(2) C(1) -90.23(13)
C(26) Rh(1) C(2) C(3) 138.40(12)
C(2) Rh(1) C(28) C(27) -57.4(3)
C(2) Rh(1) C(28) C(29) -169.1(2)
C(28) Rh(1) C(2) C(1) -29.2(3)
C(28) Rh(1) C(2) C(3) -160.6(2)
C(2) Rh(1) C(29) C(28) 172.48(18)
C(2) Rh(1) C(29) C(30) 60.4(2)
C(29) Rh(1) C(2) C(1) 168.28(18)
C(29) Rh(1) C(2) C(3) 36.9(2)
C(3) Rh(1) C(4) C(5) -131.5(2)
C(4) Rh(1) C(3) C(2) 131.61(18)
C(3) Rh(1) C(5) C(4) 28.73(14)
C(3) Rh(1) C(5) C(6) -99.86(15)
C(5) Rh(1) C(3) C(2) 102.29(13)
C(5) Rh(1) C(3) C(4) -29.32(13)
C(3) Rh(1) C(6) C(1) -67.49(14)
C(3) Rh(1) C(6) C(5) 66.78(15)
C(6) Rh(1) C(3) C(2) 65.06(11)
C(6) Rh(1) C(3) C(4) -66.55(13)
C(3) Rh(1) C(25) C(26) 137.02(13)
C(3) Rh(1) C(25) C(30) -111.07(14)
C(25) Rh(1) C(3) C(2) -92.31(12)
C(25) Rh(1) C(3) C(4) 136.08(13)
C(3) Rh(1) C(26) C(25) -60.63(16)
C(3) Rh(1) C(26) C(27) -172.38(12)
C(26) Rh(1) C(3) C(2) -57.87(15)
C(26) Rh(1) C(3) C(4) 170.52(13)
C(3) Rh(1) C(28) C(27) 154.24(17)
C(3) Rh(1) C(28) C(29) 42.6(2)
C(28) Rh(1) C(3) C(2) 166.14(17)
C(28) Rh(1) C(3) C(4) 34.5(2)
C(3) Rh(1) C(29) C(28) -162.21(11)
C(3) Rh(1) C(29) C(30) 85.67(16)
C(29) Rh(1) C(3) C(2) -163.55(11)
C(29) Rh(1) C(3) C(4) 64.84(15)
C(4) Rh(1) C(5) C(6) -128.6(2)
C(5) Rh(1) C(4) C(3) 131.5(2)
C(4) Rh(1) C(6) C(1) -103.54(16)
C(4) Rh(1) C(6) C(5) 30.73(14)
C(6) Rh(1) C(4) C(3) 100.55(15)
C(6) Rh(1) C(4) C(5) -30.96(13)
C(4) Rh(1) C(25) C(26) 168.42(13)
C(4) Rh(1) C(25) C(30) -79.67(17)
C(25) Rh(1) C(4) C(3) -59.41(17)
C(25) Rh(1) C(4) C(5) 169.08(13)
C(4) Rh(1) C(26) C(25) -38.2(3)
C(4) Rh(1) C(26) C(27) -150.0(3)
C(26) Rh(1) C(4) C(3) -29.5(4)
C(26) Rh(1) C(4) C(5) -161.0(3)
C(4) Rh(1) C(28) C(27) 177.92(11)
C(4) Rh(1) C(28) C(29) 66.28(14)
C(28) Rh(1) C(4) C(3) -164.91(12)
C(28) Rh(1) C(4) C(5) 63.58(16)
C(4) Rh(1) C(29) C(28) -129.47(12)
C(4) Rh(1) C(29) C(30) 118.41(15)
C(29) Rh(1) C(4) C(3) -129.05(13)
C(29) Rh(1) C(4) C(5) 99.44(14)
C(5) Rh(1) C(6) C(1) -134.3(2)
C(6) Rh(1) C(5) C(4) 128.6(2)
C(5) Rh(1) C(25) C(26) -167.8(2)
C(5) Rh(1) C(25) C(30) -55.9(3)
C(25) Rh(1) C(5) C(4) -31.8(3)
C(25) Rh(1) C(5) C(6) -160.4(2)
C(5) Rh(1) C(26) C(25) 171.33(19)
C(5) Rh(1) C(26) C(27) 59.6(2)
C(26) Rh(1) C(5) C(4) 167.9(2)
C(26) Rh(1) C(5) C(6) 39.3(2)
C(5) Rh(1) C(28) C(27) -149.02(12)
C(5) Rh(1) C(28) C(29) 99.34(13)
C(28) Rh(1) C(5) C(4) -130.91(14)
C(28) Rh(1) C(5) C(6) 100.50(14)
C(5) Rh(1) C(29) C(28) -91.98(14)
C(5) Rh(1) C(29) C(30) 155.90(14)
C(29) Rh(1) C(5) C(4) -91.13(15)
C(29) Rh(1) C(5) C(6) 140.29(14)
C(6) Rh(1) C(25) C(26) 44.5(2)
C(6) Rh(1) C(25) C(30) 156.4(2)
C(25) Rh(1) C(6) C(1) 31.3(3)
C(25) Rh(1) C(6) C(5) 165.6(2)
C(6) Rh(1) C(26) C(25) -161.58(12)
C(6) Rh(1) C(26) C(27) 86.68(14)
C(26) Rh(1) C(6) C(1) 63.08(17)
C(26) Rh(1) C(6) C(5) -162.66(14)
C(6) Rh(1) C(28) C(27) -111.19(12)
C(6) Rh(1) C(28) C(29) 137.17(12)
C(28) Rh(1) C(6) C(1) 135.27(14)
C(28) Rh(1) C(6) C(5) -90.46(15)
C(6) Rh(1) C(29) C(28) -61.10(17)
C(6) Rh(1) C(29) C(30) -173.22(13)
C(29) Rh(1) C(6) C(1) 170.03(14)
C(29) Rh(1) C(6) C(5) -55.71(19)
C(25) Rh(1) C(26) C(27) -111.74(18)
C(26) Rh(1) C(25) C(30) 111.91(19)
C(25) Rh(1) C(28) C(27) 47.17(12)
C(25) Rh(1) C(28) C(29) -64.47(12)
C(28) Rh(1) C(25) C(26) -65.00(13)
C(28) Rh(1) C(25) C(30) 46.90(14)
C(25) Rh(1) C(29) C(28) 103.21(14)
C(25) Rh(1) C(29) C(30) -8.91(14)
C(29) Rh(1) C(25) C(26) -103.00(15)
C(29) Rh(1) C(25) C(30) 8.91(13)
C(26) Rh(1) C(28) C(27) 9.04(11)
C(26) Rh(1) C(28) C(29) -102.60(13)
C(28) Rh(1) C(26) C(25) 102.73(14)
C(28) Rh(1) C(26) C(27) -9.01(12)
C(26) Rh(1) C(29) C(28) 65.11(12)
C(26) Rh(1) C(29) C(30) -47.01(14)
C(29) Rh(1) C(26) C(25) 64.61(13)
C(29) Rh(1) C(26) C(27) -47.13(13)
C(28) Rh(1) C(29) C(30) -112.1(2)
C(29) Rh(1) C(28) C(27) 111.64(16)
C(37) O(1) C(40) C(39) -8.9(3)
C(40) O(1) C(37) C(38) -15.2(3)
Rh(1) C(1) C(2) C(3) 59.8(2)
Rh(1) C(1) C(6) C(5) -52.8(2)
Rh(1) C(1) B(1) C(7) -22.0(2)
Rh(1) C(1) B(1) C(13) 100.7(2)
Rh(1) C(1) B(1) C(19) -142.32(15)
C(2) C(1) C(6) Rh(1) 51.28(17)
C(2) C(1) C(6) C(5) -1.5(3)
C(6) C(1) C(2) Rh(1) -52.65(17)
C(6) C(1) C(2) C(3) 7.2(3)
C(2) C(1) B(1) C(7) -112.8(2)
C(2) C(1) B(1) C(13) 9.9(2)
C(2) C(1) B(1) C(19) 126.9(2)
B(1) C(1) C(2) Rh(1) 130.5(2)
B(1) C(1) C(2) C(3) -169.7(2)
C(6) C(1) B(1) C(7) 70.5(2)
C(6) C(1) B(1) C(13) -166.8(2)
C(6) C(1) B(1) C(19) -49.8(2)
B(1) C(1) C(6) Rh(1) -131.8(2)
B(1) C(1) C(6) C(5) 175.4(2)
Rh(1) C(2) C(3) C(4) 55.3(2)
C(1) C(2) C(3) Rh(1) -61.6(2)
C(1) C(2) C(3) C(4) -6.3(3)
Rh(1) C(3) C(4) C(5) 53.5(2)
C(2) C(3) C(4) Rh(1) -54.1(2)
C(2) C(3) C(4) C(5) -0.7(3)
Rh(1) C(4) C(5) C(6) 60.6(2)
C(3) C(4) C(5) Rh(1) -54.5(2)
C(3) C(4) C(5) C(6) 6.1(3)
Rh(1) C(5) C(6) C(1) 55.5(2)
C(4) C(5) C(6) Rh(1) -60.5(2)
C(4) C(5) C(6) C(1) -5.0(3)
C(8) C(7) C(12) C(11) -1.8(2)
C(12) C(7) C(8) C(9) 1.2(2)
C(8) C(7) B(1) C(1) -37.0(2)
C(8) C(7) B(1) C(13) -159.46(17)
C(8) C(7) B(1) C(19) 82.9(2)
B(1) C(7) C(8) C(9) -173.87(17)
C(12) C(7) B(1) C(1) 148.25(17)
C(12) C(7) B(1) C(13) 25.8(2)
C(12) C(7) B(1) C(19) -91.9(2)
B(1) C(7) C(12) C(11) 173.39(18)
C(7) C(8) C(9) C(10) 0.2(3)
C(8) C(9) C(10) C(11) -1.2(3)
C(9) C(10) C(11) C(12) 0.6(3)
C(10) C(11) C(12) C(7) 1.0(3)
C(14) C(13) C(18) C(17) -1.5(3)
C(18) C(13) C(14) C(15) 0.7(3)
C(14) C(13) B(1) C(1) 106.2(2)
C(14) C(13) B(1) C(7) -129.0(2)
C(14) C(13) B(1) C(19) -10.8(3)
B(1) C(13) C(14) C(15) -177.3(2)
C(18) C(13) B(1) C(1) -71.6(2)
C(18) C(13) B(1) C(7) 53.2(2)
C(18) C(13) B(1) C(19) 171.4(2)
B(1) C(13) C(18) C(17) 176.4(2)
C(13) C(14) C(15) C(16) 1.4(3)
C(14) C(15) C(16) C(17) -2.6(3)
C(15) C(16) C(17) C(18) 1.8(4)
C(16) C(17) C(18) C(13) 0.3(4)
C(20) C(19) C(24) C(23) 1.6(3)
C(24) C(19) C(20) C(21) -2.8(3)
C(20) C(19) B(1) C(1) 169.73(19)
C(20) C(19) B(1) C(7) 46.6(2)
C(20) C(19) B(1) C(13) -72.3(2)
B(1) C(19) C(20) C(21) 169.0(2)
C(24) C(19) B(1) C(1) -19.4(2)
C(24) C(19) B(1) C(7) -142.5(2)
C(24) C(19) B(1) C(13) 98.6(2)
B(1) C(19) C(24) C(23) -169.6(2)
C(19) C(20) C(21) C(22) 2.1(3)
C(20) C(21) C(22) C(23) -0.1(3)
C(21) C(22) C(23) C(24) -0.9(3)
C(22) C(23) C(24) C(19) 0.2(3)
Rh(1) C(25) C(26) C(27) 90.30(15)
Rh(1) C(25) C(30) C(29) -11.36(17)
Rh(1) C(25) C(30) C(31) -124.99(13)
C(26) C(25) C(30) C(29) 60.8(2)
C(26) C(25) C(30) C(31) -52.9(2)
C(30) C(25) C(26) Rh(1) -90.36(15)
C(30) C(25) C(26) C(27) -0.07(18)
Rh(1) C(26) C(27) C(28) 11.56(14)
Rh(1) C(26) C(27) C(32) 125.42(16)
C(25) C(26) C(27) C(28) -61.1(2)
C(25) C(26) C(27) C(32) 52.8(2)
C(26) C(27) C(28) Rh(1) -11.54(14)
C(26) C(27) C(28) C(29) 60.9(2)
C(26) C(27) C(32) C(31) -52.7(2)
C(26) C(27) C(32) C(33) 126.2(2)
C(28) C(27) C(32) C(31) 53.2(2)
C(28) C(27) C(32) C(33) -127.9(2)
C(32) C(27) C(28) Rh(1) -125.14(15)
C(32) C(27) C(28) C(29) -52.7(2)
Rh(1) C(28) C(29) C(30) 90.49(17)
C(27) C(28) C(29) Rh(1) -90.26(17)
C(27) C(28) C(29) C(30) 0.2(2)
Rh(1) C(29) C(30) C(25) 11.37(17)
Rh(1) C(29) C(30) C(31) 124.50(15)
C(28) C(29) C(30) C(25) -61.0(2)
C(28) C(29) C(30) C(31) 52.1(2)
C(25) C(30) C(31) C(32) 53.3(2)
C(25) C(30) C(31) C(36) -125.8(2)
C(29) C(30) C(31) C(32) -51.9(2)
C(29) C(30) C(31) C(36) 129.0(2)
C(30) C(31) C(32) C(27) -0.6(2)
C(30) C(31) C(32) C(33) -179.53(18)
C(30) C(31) C(36) F(4) -1.7(3)
C(30) C(31) C(36) C(35) 178.62(19)
C(32) C(31) C(36) F(4) 179.24(17)
C(32) C(31) C(36) C(35) -0.5(3)
C(36) C(31) C(32) C(27) 178.65(18)
C(36) C(31) C(32) C(33) -0.3(2)
C(27) C(32) C(33) F(1) 0.7(3)
C(27) C(32) C(33) C(34) -177.90(19)
C(31) C(32) C(33) F(1) 179.51(17)
C(31) C(32) C(33) C(34) 0.9(3)
F(1) C(33) C(34) F(2) 0.0(2)
F(1) C(33) C(34) C(35) -179.36(18)
C(32) C(33) C(34) F(2) 178.67(18)
C(32) C(33) C(34) C(35) -0.7(3)
F(2) C(34) C(35) F(3) 0.8(3)
F(2) C(34) C(35) C(36) -179.46(18)
C(33) C(34) C(35) F(3) -179.83(18)
C(33) C(34) C(35) C(36) -0.1(2)
F(3) C(35) C(36) F(4) 0.7(2)
F(3) C(35) C(36) C(31) -179.57(18)
C(34) C(35) C(36) F(4) -179.05(18)
C(34) C(35) C(36) C(31) 0.7(3)
O(1) C(37) C(38) C(39) 32.7(3)
C(37) C(38) C(39) C(40) -36.8(3)
C(38) C(39) C(40) O(1) 29.1(3)
